data_7012427
loop_
_publ_author_name
'Dalgarno, Scott J.'
'Raston, Colin L.'

_publ_section_title
;
 Rapid capture of 4,13-diaza-18-crown-6 molecules by
 p-sulfonatocalix[4]arene in the presence of trivalent lanthanide ions
;
_journal_issue 3
_journal_name_full 'Dalton Transactions'
_journal_page_first 287
_journal_paper_doi 10.1039/b210840m
_journal_year 2003
_chemical_formula_moiety 'C34 H74 N O37 S4 Nd'
_chemical_formula_sum 'C34 H74 N Nd O37 S4'
_chemical_formula_weight 1348.40
_chemical_name_common
;
(4,13-diaza-18-crown-6 + 2H+)&#x00CC;((H2O)2(M(H2O)x3+)2(p-
sulfonatocalix(4)arene)2 (M3+ = Ce, Nd, Eu, Gd, x = 8, 9)
;
_chemical_name_systematic
; 
? 
;
_space_group_IT_number 14
_symmetry_cell_setting monoclinic
_symmetry_space_group_name_Hall '-P 2yn'
_symmetry_space_group_name_H-M 'P 1 21/n 1'
_atom_sites_solution_hydrogens geom
_atom_sites_solution_primary direct
_atom_sites_solution_secondary difmap
_audit_creation_method SHELXL-97
_cell_angle_alpha 90.00
_cell_angle_beta 112.31(3)
_cell_angle_gamma 90.00
_cell_formula_units_Z 4
_cell_length_a 17.345(4)
_cell_length_b 18.729(4)
_cell_length_c 19.462(4)
_cell_measurement_temperature 150(2)
_cell_volume 5849(3)
_computing_cell_refinement 'DENZO-SMN (Otwinowski & Minor, 1996)'
_computing_data_collection 'COLLECT (Nonius, 1999)'
_computing_data_reduction 'DENZO-SMN (Otwinowski & Minor, 1996)'
_computing_molecular_graphics
;
ORTEP3 for Windows (Farrugia, 1997) 
XSeed (Barbour, 2001)
;
_computing_publication_material 'local program'
_computing_structure_refinement 'SHELXL-97 (Sheldrick, 1997)'
_computing_structure_solution 'SHELXS-97 (Sheldrick, 1990)'
_diffrn_ambient_temperature 150(2)
_diffrn_detector_area_resol_mean 9.091
_diffrn_measured_fraction_theta_full 0.993
_diffrn_measured_fraction_theta_max 0.993
_diffrn_measurement_device_type 'Nonius KappaCCD area detector diffractometer'
_diffrn_measurement_method
;
Detector set at 30mm from sample with different 2theta offsets 
1 degree phi exposures for chi=0 degree settings
1 degree omega exposures for chi=90 degree settings
;
_diffrn_radiation_monochromator graphite
_diffrn_radiation_source 'fine-focus sealed tube'
_diffrn_radiation_type MoK\a
_diffrn_radiation_wavelength 0.71073
_diffrn_reflns_av_R_equivalents 0.0554
_diffrn_reflns_av_sigmaI/netI 0.0450
_diffrn_reflns_limit_h_max 20
_diffrn_reflns_limit_h_min -20
_diffrn_reflns_limit_k_max 22
_diffrn_reflns_limit_k_min -22
_diffrn_reflns_limit_l_max 23
_diffrn_reflns_limit_l_min -21
_diffrn_reflns_number 40525
_diffrn_reflns_theta_full 25.00
_diffrn_reflns_theta_max 25.00
_diffrn_reflns_theta_min 1.73
_exptl_absorpt_coefficient_mu 1.128
_exptl_absorpt_correction_T_max 0.826
_exptl_absorpt_correction_T_min 0.611
_exptl_absorpt_correction_type multi-scan
_exptl_absorpt_process_details
;
Using multiple and symmetry-related data measurements via the program SORTAV
See R.H. Blessing, Acta Cryst (1995), A51, 33-38 
;
_exptl_crystal_colour Colourless
_exptl_crystal_density_diffrn 1.546
_exptl_crystal_density_method 'not measured'
_exptl_crystal_description Prism
_exptl_crystal_F_000 2820
_exptl_crystal_size_max 0.16
_exptl_crystal_size_mid 0.10
_exptl_crystal_size_min 0.08
_refine_diff_density_max 1.955
_refine_diff_density_min -2.092
_refine_diff_density_rms 0.227
_refine_ls_extinction_method none
_refine_ls_goodness_of_fit_ref 1.050
_refine_ls_hydrogen_treatment mixed
_refine_ls_matrix_type full
_refine_ls_number_parameters 780
_refine_ls_number_reflns 10240
_refine_ls_number_restraints 0
_refine_ls_restrained_S_all 1.050
_refine_ls_R_factor_all 0.1170
_refine_ls_R_factor_gt 0.0951
_refine_ls_shift/su_max 0.002
_refine_ls_shift/su_mean 0.000
_refine_ls_structure_factor_coef Fsqd
_refine_ls_weighting_details 'calc w=1/[\s^2^(Fo^2^)+(0.1746P)^2^+25.4149P] where P=(Fo^2^+2Fc^2^)/3'
_refine_ls_weighting_scheme calc
_refine_ls_wR_factor_gt 0.2659
_refine_ls_wR_factor_ref 0.2909
_reflns_number_gt 8081
_reflns_number_total 10240
_reflns_threshold_expression >2sigma(I)
_cod_data_source_file b210840m.txt
_cod_data_source_block sjddiaza
_cod_depositor_comments
;
The following automatic conversions were performed:
'_symmetry_cell_setting' value 'Monoclinic' changed to 'monoclinic'
according to '/home/saulius/struct/CIF-dictionaries/cif_core.dic'
dictionary named 'cif_core.dic' version 2.4.1 from 2010-06-29.

Automatic conversion script
Id: cif_fix_enum 1555 2011-01-17 13:19:09Z saulius 
;
_cod_original_cell_volume 5849(2)
_cod_original_sg_symbol_H-M P21/n
_cod_original_formula_sum 'C34 H74 N O37 S4 Nd'
_cod_database_code 7012427

loop_
_symmetry_equiv_pos_as_xyz
'x, y, z'
'-x+1/2, y+1/2, -z+1/2'
'-x, -y, -z'
'x-1/2, -y-1/2, z-1/2'

loop_
_atom_site_label
_atom_site_type_symbol
_atom_site_fract_x
_atom_site_fract_y
_atom_site_fract_z
_atom_site_U_iso_or_equiv
_atom_site_adp_type
_atom_site_occupancy
_atom_site_symmetry_multiplicity
_atom_site_calc_flag
_atom_site_refinement_flags
_atom_site_disorder_assembly
_atom_site_disorder_group
Nd1 Nd -0.18981(8) 0.69540(9) 0.33306(9) 0.0466(3) Uani 0.50 1 d P A 1
Nd2 Nd -0.2049(2) 0.70964(18) 0.32193(17) 0.1540(17) Uani 0.50 1 d P A 2
S1 S -0.09726(11) 0.96975(10) 0.22351(11) 0.0503(5) Uani 1 1 d . . .
S2 S 0.13604(14) 1.30012(10) 0.36855(13) 0.0576(5) Uani 1 1 d . . .
S3 S 0.31859(13) 1.00377(17) 0.62073(11) 0.0733(7) Uani 1 1 d . . .
S4 S 0.17045(12) 0.66201(10) 0.40145(10) 0.0488(5) Uani 1 1 d . . .
O1 O -0.1040(4) 1.0384(3) 0.2556(5) 0.079(2) Uani 1 1 d . . .
O2 O -0.1634(3) 0.9572(4) 0.1516(4) 0.0767(19) Uani 1 1 d . . .
O3 O -0.0913(3) 0.9116(3) 0.2744(3) 0.0550(13) Uani 1 1 d . . .
O4 O 0.2074(3) 0.9767(3) 0.1580(3) 0.0443(11) Uani 1 1 d . . .
H35 H 0.2316 0.9382 0.1683 0.053 Uiso 1 1 calc R . .
O5 O 0.0532(5) 1.3075(4) 0.3152(5) 0.087(2) Uani 1 1 d . . .
O6 O 0.1892(4) 1.3628(3) 0.3809(4) 0.080(2) Uani 1 1 d . . .
O7 O 0.1345(5) 1.2750(4) 0.4388(4) 0.0813(19) Uani 1 1 d . . .
O8 O 0.2990(3) 1.0730(3) 0.2657(3) 0.0446(11) Uani 1 1 d . . .
H38 H 0.2645 1.0503 0.2319 0.054 Uiso 1 1 calc R . .
O9 O 0.2610(5) 1.0596(6) 0.6082(4) 0.105(3) Uani 1 1 d . . .
O10 O 0.3934(4) 1.0102(6) 0.6839(4) 0.104(3) Uani 1 1 d . . .
O11 O 0.2806(7) 0.9350(6) 0.6255(5) 0.126(4) Uani 1 1 d . . .
O12 O 0.4263(3) 0.9881(3) 0.3679(3) 0.0521(12) Uani 1 1 d . . .
H37 H 0.4151 1.0251 0.3437 0.063 Uiso 1 1 calc R . .
O13 O 0.1725(5) 0.6879(3) 0.4721(4) 0.0731(17) Uani 1 1 d . . .
O14 O 0.2236(4) 0.5993(3) 0.4117(4) 0.0664(15) Uani 1 1 d . . .
O15 O 0.0882(4) 0.6490(4) 0.3489(3) 0.0728(17) Uani 1 1 d . . .
O16 O 0.3061(3) 0.8951(3) 0.2790(3) 0.0470(11) Uani 1 1 d . . .
H36 H 0.3406 0.9178 0.3128 0.056 Uiso 1 1 calc R . .
O17 O 0.0785(4) 0.9845(5) 0.3919(4) 0.093(3) Uani 1 1 d . . .
O18 O 0.0544(5) 0.8541(5) 0.4551(6) 0.117(3) Uani 1 1 d . . .
O19 O -0.0805(9) 0.6806(11) 0.4608(8) 0.101(6) Uani 0.50 1 d P . .
O20 O -0.168(2) 0.642(2) 0.428(2) 0.213(14) Uiso 0.50 1 d P A 2
O21 O -0.2289(14) 0.5960(10) 0.3988(9) 0.114(7) Uani 0.50 1 d P . .
O22 O -0.2484(8) 0.5956(6) 0.2515(7) 0.152(5) Uani 1 1 d . . .
O23 O -0.3492(9) 0.6880(8) 0.2962(8) 0.165(5) Uiso 1 1 d . . .
O24 O -0.1938(12) 0.7146(10) 0.2045(11) 0.216(7) Uiso 1 1 d . . .
O25 O -0.2411(12) 0.8230(9) 0.2877(9) 0.211(8) Uani 1 1 d . . .
O26 O -0.089(2) 0.775(2) 0.288(2) 0.211(14) Uiso 0.50 1 d P . .
O27 O -0.0697(13) 0.7777(12) 0.3541(9) 0.130(8) Uani 0.50 1 d P A .
O28 O -0.086(3) 0.762(3) 0.418(2) 0.239(16) Uiso 0.50 1 d P A .
O29 O -0.2315(9) 0.7672(7) 0.4252(6) 0.160(5) Uani 1 1 d . . .
O30 O -0.0746(10) 0.6263(12) 0.3320(12) 0.088(6) Uani 0.50 1 d P . .
O31 O -0.084(4) 0.615(4) 0.317(4) 0.31(3) Uiso 0.50 1 d P . .
O32 O 0.3711(6) 0.5459(8) 0.5195(5) 0.069(4) Uani 0.50 1 d P . .
O33 O 0.3079(8) 0.6907(6) 0.6083(6) 0.063(3) Uani 0.50 1 d P . .
O34 O 0.0970(9) 0.6674(13) 0.6664(9) 0.112(6) Uani 0.50 1 d P . .
O35 O 0.0621(11) 0.6367(13) 0.5248(9) 0.121(7) Uani 0.50 1 d P . .
O36 O -0.0472(17) 0.4876(11) 0.341(2) 0.166(11) Uani 0.50 1 d P . .
O37 O 0.0898(4) 1.0381(3) 0.5816(3) 0.0163(13) Uani 0.50 1 d P . .
O38 O 0.0241(10) 0.9481(8) -0.0013(8) 0.088(4) Uani 0.50 1 d P . .
O39 O -0.0325(9) 1.2025(8) 0.0092(10) 0.079(4) Uani 0.50 1 d P B 2
O40 O -0.0588(13) 1.2203(11) 0.0388(10) 0.106(7) Uani 0.50 1 d P C 1
O41 O -0.0907(9) 1.2600(9) 0.1102(10) 0.092(4) Uani 0.50 1 d P D 1
O42 O -0.0640(16) 1.2965(13) 0.1600(15) 0.136(8) Uiso 0.50 1 d P E 2
O43 O -0.0027(6) 1.3832(7) 0.1865(6) 0.063(3) Uani 0.50 1 d P . .
O44 O 0.1379(15) 1.4785(13) 0.4309(14) 0.142(8) Uiso 0.50 1 d P . .
O45 O 0.3215(9) 1.3871(7) 0.5119(7) 0.073(3) Uani 0.50 1 d P . .
O46 O 0.5417(9) 1.3001(8) 0.4537(8) 0.080(4) Uani 0.50 1 d P F 1
O47 O 0.5431(7) 1.2463(7) 0.4007(7) 0.067(3) Uani 0.50 1 d P G 2
O48 O 0.5603(10) 1.2196(9) 0.3392(9) 0.092(4) Uani 0.50 1 d P H 1
O49 O 0.5154(11) 1.1335(11) 0.2965(8) 0.091(5) Uani 0.50 1 d P I 1
O50 O 0.4863(8) 1.0809(11) 0.2951(7) 0.079(4) Uani 0.50 1 d P J 2
N1 N 0.0037(7) 1.0955(5) 0.4364(5) 0.094(3) Uani 1 1 d . . .
C1 C -0.0039(4) 0.9716(4) 0.2077(4) 0.0419(15) Uani 1 1 d . . .
C2 C 0.0272(4) 1.0367(4) 0.1953(4) 0.0407(14) Uani 1 1 d . . .
H2 H 0.0001 1.0788 0.1978 0.049 Uiso 1 1 calc R . .
C3 C 0.0988(4) 1.0392(4) 0.1791(3) 0.0386(14) Uani 1 1 d . . .
C4 C 0.1371(4) 0.9747(3) 0.1753(3) 0.0372(14) Uani 1 1 d . . .
C5 C 0.1069(4) 0.9087(4) 0.1879(3) 0.0385(14) Uani 1 1 d . . .
C6 C 0.0349(4) 0.9085(4) 0.2034(4) 0.0415(15) Uani 1 1 d . . .
H6 H 0.0127 0.8654 0.2108 0.050 Uiso 1 1 calc R . .
C7 C 0.1336(4) 1.1110(3) 0.1688(4) 0.0419(15) Uani 1 1 d . . .
H7B H 0.0883 1.1415 0.1383 0.050 Uiso 1 1 calc R . .
H7A H 0.1713 1.1043 0.1431 0.050 Uiso 1 1 calc R . .
C8 C 0.1798(4) 1.1471(3) 0.2431(4) 0.0400(14) Uani 1 1 d . . .
C9 C 0.1431(4) 1.2006(4) 0.2674(4) 0.0463(16) Uani 1 1 d . . .
H9 H 0.0902 1.2165 0.2373 0.056 Uiso 1 1 calc R . .
C10 C 0.1840(4) 1.2318(4) 0.3370(4) 0.0451(16) Uani 1 1 d . . .
C11 C 0.2633(4) 1.2087(3) 0.3831(4) 0.0421(15) Uani 1 1 d . . .
H11 H 0.2897 1.2295 0.4296 0.051 Uiso 1 1 calc R . .
C12 C 0.3029(4) 1.1552(3) 0.3601(4) 0.0390(14) Uani 1 1 d . . .
C13 C 0.2599(4) 1.1244(3) 0.2890(4) 0.0394(14) Uani 1 1 d . . .
C14 C 0.3873(4) 1.1287(3) 0.4103(4) 0.0421(15) Uani 1 1 d . . .
H14A H 0.4141 1.1646 0.4476 0.051 Uiso 1 1 calc R . .
H14B H 0.4215 1.1214 0.3813 0.051 Uiso 1 1 calc R . .
C15 C 0.3819(4) 1.0588(4) 0.4487(4) 0.0388(14) Uani 1 1 d . . .
C16 C 0.3563(4) 1.0618(4) 0.5079(4) 0.0451(16) Uani 1 1 d . . .
H1 H 0.3453 1.1057 0.5246 0.054 Uiso 1 1 calc R . .
C17 C 0.3468(4) 0.9988(4) 0.5430(4) 0.0482(17) Uani 1 1 d . . .
C18 C 0.3612(4) 0.9343(4) 0.5174(4) 0.0457(16) Uani 1 1 d . . .
H18 H 0.3540 0.8928 0.5406 0.055 Uiso 1 1 calc R . .
C19 C 0.3863(4) 0.9286(4) 0.4573(4) 0.0414(15) Uani 1 1 d . . .
C20 C 0.3984(4) 0.9926(4) 0.4248(4) 0.0386(14) Uani 1 1 d . . .
C21 C 0.3993(4) 0.8555(3) 0.4300(4) 0.0442(15) Uani 1 1 d . . .
H21A H 0.4279 0.8254 0.4727 0.053 Uiso 1 1 calc R . .
H21B H 0.4352 0.8605 0.4024 0.053 Uiso 1 1 calc R . .
C22 C 0.3191(4) 0.8186(4) 0.3809(4) 0.0424(15) Uani 1 1 d . . .
C23 C 0.2868(4) 0.7624(3) 0.4078(4) 0.0419(15) Uani 1 1 d . . .
H23 H 0.3156 0.7455 0.4557 0.050 Uiso 1 1 calc R . .
C24 C 0.2124(4) 0.7312(4) 0.3642(4) 0.0434(15) Uani 1 1 d . . .
C25 C 0.1685(4) 0.7551(4) 0.2921(4) 0.0416(15) Uani 1 1 d . . .
H25 H 0.1181 0.7337 0.2635 0.050 Uiso 1 1 calc R . .
C26 C 0.1990(4) 0.8101(3) 0.2630(4) 0.0404(15) Uani 1 1 d . . .
C27 C 0.2748(4) 0.8421(3) 0.3077(4) 0.0411(14) Uani 1 1 d . . .
C28 C 0.1500(4) 0.8390(4) 0.1850(4) 0.0425(15) Uani 1 1 d . . .
H28B H 0.1877 0.8465 0.1594 0.051 Uiso 1 1 calc R . .
H28A H 0.1087 0.8041 0.1571 0.051 Uiso 1 1 calc R . .
C29 C 0.0562(15) 1.1065(10) 0.3952(8) 0.147(9) Uani 1 1 d . . .
H29B H 0.0220 1.1065 0.3425 0.176 Uiso 1 1 calc R . .
H29A H 0.0827 1.1529 0.4077 0.176 Uiso 1 1 calc R . .
C30 C 0.1192(11) 1.0528(16) 0.4099(8) 0.176(13) Uani 1 1 d . . .
H30A H 0.1561 1.0541 0.4619 0.211 Uiso 1 1 calc R . .
H30B H 0.1521 1.0613 0.3800 0.211 Uiso 1 1 calc R . .
C31 C 0.1394(9) 0.9378(16) 0.4079(12) 0.203(14) Uani 1 1 d . . .
H31A H 0.1698 0.9435 0.3754 0.244 Uiso 1 1 calc R . .
H31B H 0.1780 0.9427 0.4590 0.244 Uiso 1 1 calc R . .
C32 C 0.1022(9) 0.8772(11) 0.3973(6) 0.139(8) Uani 1 1 d . . .
H32A H 0.1428 0.8405 0.4003 0.167 Uiso 1 1 calc R . .
H32B H 0.0608 0.8766 0.3470 0.167 Uiso 1 1 calc R . .
C33 C 0.0985(12) 0.8519(10) 0.5218(11) 0.161(10) Uani 1 1 d . . .
H33A H 0.1297 0.8961 0.5350 0.193 Uiso 1 1 calc R . .
H33B H 0.1384 0.8135 0.5297 0.193 Uiso 1 1 calc R . .
C34 C 0.0559(18) 0.8415(9) 0.5720(10) 0.193(13) Uani 1 1 d . . .
H34A H 0.0960 0.8389 0.6227 0.231 Uiso 1 1 calc R . .
H34B H 0.0247 0.7971 0.5604 0.231 Uiso 1 1 calc R . .

loop_
_atom_site_aniso_label
_atom_site_aniso_U_11
_atom_site_aniso_U_22
_atom_site_aniso_U_33
_atom_site_aniso_U_23
_atom_site_aniso_U_13
_atom_site_aniso_U_12
Nd1 0.0381(5) 0.0521(6) 0.0432(6) -0.0081(5) 0.0084(4) -0.0014(5)
Nd2 0.264(4) 0.133(2) 0.139(2) -0.0855(17) 0.160(3) -0.123(2)
S1 0.0391(9) 0.0479(10) 0.0643(12) -0.0009(8) 0.0202(8) 0.0027(7)
S2 0.0637(12) 0.0462(10) 0.0695(13) -0.0074(9) 0.0329(11) 0.0016(9)
S3 0.0455(11) 0.134(2) 0.0382(10) -0.0027(12) 0.0137(8) -0.0049(12)
S4 0.0513(10) 0.0434(9) 0.0503(10) -0.0061(8) 0.0177(8) -0.0045(8)
O1 0.071(4) 0.047(3) 0.138(6) -0.010(4) 0.063(4) 0.004(3)
O2 0.040(3) 0.112(5) 0.066(4) 0.022(4) 0.007(3) -0.004(3)
O3 0.049(3) 0.064(3) 0.054(3) 0.000(2) 0.022(2) 0.000(2)
O4 0.047(3) 0.041(3) 0.048(3) 0.001(2) 0.022(2) 0.003(2)
O5 0.076(4) 0.089(5) 0.094(5) -0.013(4) 0.030(4) 0.029(4)
O6 0.101(5) 0.048(3) 0.118(6) -0.013(3) 0.072(5) -0.008(3)
O7 0.098(5) 0.076(4) 0.090(5) -0.009(4) 0.059(4) 0.003(4)
O8 0.042(2) 0.043(3) 0.045(3) -0.004(2) 0.013(2) 0.001(2)
O9 0.084(5) 0.166(9) 0.085(5) 0.012(5) 0.053(4) 0.041(5)
O10 0.061(4) 0.191(9) 0.050(4) -0.020(5) 0.009(3) 0.005(5)
O11 0.141(8) 0.173(10) 0.090(6) 0.003(6) 0.072(6) -0.062(7)
O12 0.041(3) 0.071(3) 0.046(3) 0.005(2) 0.019(2) 0.002(2)
O13 0.100(5) 0.059(4) 0.068(4) -0.010(3) 0.040(4) -0.003(3)
O14 0.079(4) 0.040(3) 0.088(4) 0.004(3) 0.039(3) 0.005(3)
O15 0.054(3) 0.095(5) 0.063(4) 0.005(3) 0.014(3) -0.021(3)
O16 0.046(3) 0.043(3) 0.048(3) 0.000(2) 0.013(2) -0.003(2)
O17 0.040(3) 0.182(9) 0.057(4) -0.008(4) 0.019(3) -0.002(4)
O18 0.085(5) 0.094(6) 0.141(8) -0.058(6) 0.008(6) 0.023(4)
O19 0.071(9) 0.173(17) 0.050(7) 0.011(9) 0.013(7) 0.037(10)
O21 0.188(18) 0.110(12) 0.076(9) -0.023(9) 0.085(12) -0.073(13)
O22 0.170(9) 0.139(8) 0.201(11) -0.108(8) 0.133(9) -0.097(8)
O25 0.243(18) 0.166(12) 0.169(13) 0.034(10) 0.017(12) 0.083(12)
O27 0.156(16) 0.177(18) 0.053(8) -0.050(10) 0.035(9) -0.120(15)
O29 0.200(12) 0.166(10) 0.099(7) -0.050(7) 0.041(7) 0.045(9)
O30 0.051(7) 0.126(14) 0.105(11) -0.041(10) 0.048(8) -0.022(8)
O32 0.036(5) 0.148(12) 0.022(4) 0.025(6) 0.011(4) 0.034(6)
O33 0.070(7) 0.063(7) 0.039(6) -0.007(5) 0.002(5) -0.014(5)
O34 0.058(8) 0.21(2) 0.073(9) -0.025(11) 0.032(7) -0.018(10)
O35 0.109(12) 0.20(2) 0.087(10) -0.040(12) 0.068(10) -0.071(13)
O36 0.17(2) 0.076(12) 0.31(4) -0.012(16) 0.15(2) -0.029(12)
O37 0.016(3) 0.020(3) 0.020(3) -0.001(3) 0.015(3) 0.002(3)
O38 0.111(11) 0.085(9) 0.064(8) -0.004(7) 0.029(8) 0.006(8)
O39 0.068(9) 0.070(9) 0.081(10) 0.013(7) 0.009(8) -0.001(7)
O40 0.125(15) 0.123(15) 0.090(12) 0.002(10) 0.065(11) 0.040(12)
O41 0.075(9) 0.084(10) 0.110(12) 0.020(9) 0.027(8) -0.024(8)
O43 0.043(5) 0.108(9) 0.041(5) 0.024(6) 0.019(4) 0.030(6)
O45 0.090(9) 0.072(8) 0.066(7) -0.007(6) 0.041(7) -0.022(7)
O46 0.071(8) 0.080(9) 0.078(9) 0.031(7) 0.014(7) 0.018(7)
O47 0.066(7) 0.063(7) 0.064(7) 0.022(6) 0.015(6) 0.009(6)
O48 0.096(11) 0.103(11) 0.087(10) 0.005(9) 0.045(9) -0.015(9)
O49 0.082(10) 0.114(13) 0.062(8) 0.008(9) 0.010(8) 0.039(10)
O50 0.052(7) 0.133(14) 0.057(7) 0.023(8) 0.028(6) -0.007(8)
N1 0.123(8) 0.067(5) 0.082(6) 0.016(4) 0.026(6) -0.019(5)
C1 0.037(3) 0.047(4) 0.037(3) -0.006(3) 0.010(3) 0.002(3)
C2 0.041(3) 0.036(3) 0.042(3) -0.001(3) 0.012(3) 0.007(3)
C3 0.038(3) 0.041(3) 0.034(3) -0.002(3) 0.010(3) 0.001(3)
C4 0.037(3) 0.038(3) 0.034(3) -0.001(3) 0.011(3) 0.004(3)
C5 0.038(3) 0.042(3) 0.033(3) -0.006(3) 0.010(3) 0.000(3)
C6 0.045(4) 0.037(3) 0.039(3) -0.003(3) 0.012(3) -0.001(3)
C7 0.046(4) 0.036(3) 0.039(3) 0.007(3) 0.011(3) 0.000(3)
C8 0.044(3) 0.035(3) 0.041(3) 0.008(3) 0.015(3) 0.001(3)
C9 0.040(4) 0.041(4) 0.058(4) 0.009(3) 0.019(3) -0.001(3)
C10 0.053(4) 0.033(3) 0.055(4) 0.001(3) 0.027(3) -0.002(3)
C11 0.046(4) 0.037(3) 0.042(4) 0.001(3) 0.015(3) -0.007(3)
C12 0.042(3) 0.030(3) 0.045(4) 0.001(3) 0.016(3) -0.009(3)
C13 0.042(3) 0.031(3) 0.044(4) 0.007(3) 0.015(3) 0.000(3)
C14 0.039(3) 0.035(3) 0.048(4) -0.005(3) 0.011(3) -0.008(3)
C15 0.028(3) 0.042(3) 0.039(3) -0.001(3) 0.004(3) -0.005(3)
C16 0.033(3) 0.050(4) 0.041(4) -0.006(3) 0.001(3) 0.001(3)
C17 0.029(3) 0.070(5) 0.040(4) 0.002(3) 0.008(3) -0.005(3)
C18 0.032(3) 0.056(4) 0.041(4) 0.011(3) 0.005(3) -0.002(3)
C19 0.032(3) 0.038(3) 0.047(4) 0.003(3) 0.007(3) -0.002(3)
C20 0.027(3) 0.047(4) 0.038(3) 0.004(3) 0.008(2) -0.004(3)
C21 0.036(3) 0.035(3) 0.052(4) 0.004(3) 0.006(3) 0.004(3)
C22 0.036(3) 0.042(4) 0.045(4) -0.003(3) 0.010(3) 0.006(3)
C23 0.039(3) 0.030(3) 0.049(4) 0.000(3) 0.008(3) 0.006(3)
C24 0.045(4) 0.033(3) 0.052(4) -0.006(3) 0.018(3) 0.004(3)
C25 0.040(3) 0.038(3) 0.046(4) -0.009(3) 0.014(3) 0.001(3)
C26 0.041(3) 0.035(3) 0.044(4) -0.008(3) 0.015(3) 0.010(3)
C27 0.040(3) 0.032(3) 0.050(4) -0.002(3) 0.017(3) 0.007(3)
C28 0.044(3) 0.039(3) 0.041(4) -0.006(3) 0.012(3) 0.004(3)
C29 0.22(2) 0.155(15) 0.072(8) -0.016(9) 0.058(12) -0.136(16)
C30 0.118(11) 0.37(4) 0.055(7) -0.067(13) 0.050(8) -0.167(18)
C31 0.061(8) 0.36(3) 0.182(19) -0.18(2) 0.035(9) -0.013(13)
C32 0.097(9) 0.226(19) 0.061(7) -0.044(9) -0.007(6) 0.113(12)
C33 0.156(16) 0.123(13) 0.130(14) -0.034(12) -0.031(13) 0.073(12)
C34 0.33(3) 0.088(11) 0.082(10) 0.032(9) -0.007(15) -0.012(15)

loop_
_atom_type_symbol
_atom_type_description
_atom_type_scat_dispersion_real
_atom_type_scat_dispersion_imag
_atom_type_scat_source
C C 0.0033 0.0016 'International Tables Vol C Tables 4.2.6.8 and 6.1.1.4'
H H 0.0000 0.0000 'International Tables Vol C Tables 4.2.6.8 and 6.1.1.4'
N N 0.0061 0.0033 'International Tables Vol C Tables 4.2.6.8 and 6.1.1.4'
O O 0.0106 0.0060 'International Tables Vol C Tables 4.2.6.8 and 6.1.1.4'
S S 0.1246 0.1234 'International Tables Vol C Tables 4.2.6.8 and 6.1.1.4'
Nd Nd -0.1943 3.0179 'International Tables Vol C Tables 4.2.6.8 and 6.1.1.4'

loop_
_geom_angle_atom_site_label_1
_geom_angle_atom_site_label_2
_geom_angle_atom_site_label_3
_geom_angle
_geom_angle_site_symmetry_1
_geom_angle_site_symmetry_3
_geom_angle_publ_flag
O28 Nd1 O30 82.5(13) . . ?
O28 Nd1 O22 156.0(12) . . ?
O30 Nd1 O22 73.7(5) . . ?
O28 Nd1 O31 90(2) . . ?
O30 Nd1 O31 7.8(19) . . ?
O22 Nd1 O31 66.1(16) . . ?
O28 Nd1 O21 109.1(13) . . ?
O30 Nd1 O21 89.5(7) . . ?
O22 Nd1 O21 68.4(5) . . ?
O31 Nd1 O21 88.1(19) . . ?
O28 Nd1 O27 33.8(12) . . ?
O30 Nd1 O27 71.8(8) . . ?
O22 Nd1 O27 134.6(5) . . ?
O31 Nd1 O27 77.7(19) . . ?
O21 Nd1 O27 138.5(7) . . ?
O28 Nd1 O24 111.0(13) . . ?
O30 Nd1 O24 77.0(7) . . ?
O22 Nd1 O24 67.0(5) . . ?
O31 Nd1 O24 72.9(18) . . ?
O21 Nd1 O24 135.3(6) . . ?
O27 Nd1 O24 77.3(6) . . ?
O28 Nd1 O19 41.7(12) . . ?
O30 Nd1 O19 68.2(6) . . ?
O22 Nd1 O19 122.6(6) . . ?
O31 Nd1 O19 74.8(17) . . ?
O21 Nd1 O19 70.1(6) . . ?
O27 Nd1 O19 68.6(7) . . ?
O24 Nd1 O19 137.0(6) . . ?
O28 Nd1 O29 64.1(12) . . ?
O30 Nd1 O29 138.8(6) . . ?
O22 Nd1 O29 135.1(4) . . ?
O31 Nd1 O29 145.6(17) . . ?
O21 Nd1 O29 80.1(5) . . ?
O27 Nd1 O29 90.1(6) . . ?
O24 Nd1 O29 135.9(5) . . ?
O19 Nd1 O29 70.8(5) . . ?
O28 Nd1 O23 133.9(12) . . ?
O30 Nd1 O23 141.2(5) . . ?
O22 Nd1 O23 68.7(4) . . ?
O31 Nd1 O23 134.1(17) . . ?
O21 Nd1 O23 68.4(6) . . ?
O27 Nd1 O23 144.8(7) . . ?
O24 Nd1 O23 96.3(6) . . ?
O19 Nd1 O23 126.6(5) . . ?
O29 Nd1 O23 70.4(5) . . ?
O28 Nd1 O25 79.6(12) . . ?
O30 Nd1 O25 132.7(7) . . ?
O22 Nd1 O25 119.1(6) . . ?
O31 Nd1 O25 134.0(19) . . ?
O21 Nd1 O25 137.7(7) . . ?
O27 Nd1 O25 69.1(8) . . ?
O24 Nd1 O25 69.5(6) . . ?
O19 Nd1 O25 118.3(6) . . ?
O29 Nd1 O25 66.5(5) . . ?
O23 Nd1 O25 76.2(6) . . ?
O28 Nd1 O26 60.2(15) . . ?
O30 Nd1 O26 69.4(10) . . ?
O22 Nd1 O26 112.3(9) . . ?
O31 Nd1 O26 72(2) . . ?
O21 Nd1 O26 156.9(10) . . ?
O27 Nd1 O26 26.5(9) . . ?
O24 Nd1 O26 50.8(10) . . ?
O19 Nd1 O26 92.6(10) . . ?
O29 Nd1 O26 109.2(10) . . ?
O23 Nd1 O26 134.3(9) . . ?
O25 Nd1 O26 63.6(10) . . ?
O25 Nd2 O20 137.6(11) . . ?
O25 Nd2 O24 78.0(7) . . ?
O20 Nd2 O24 142.5(11) . . ?
O25 Nd2 O23 86.9(7) . . ?
O20 Nd2 O23 90.6(11) . . ?
O24 Nd2 O23 105.5(6) . . ?
O25 Nd2 O28 84.7(12) . . ?
O20 Nd2 O28 70.0(16) . . ?
O24 Nd2 O28 112.0(12) . . ?
O23 Nd2 O28 138.8(12) . . ?
O25 Nd2 O29 73.2(6) . . ?
O20 Nd2 O29 65.3(10) . . ?
O24 Nd2 O29 151.2(6) . . ?
O23 Nd2 O29 75.0(5) . . ?
O28 Nd2 O29 64.0(12) . . ?
O25 Nd2 O22 130.9(6) . . ?
O20 Nd2 O22 87.1(11) . . ?
O24 Nd2 O22 67.8(6) . . ?
O23 Nd2 O22 70.5(4) . . ?
O28 Nd2 O22 140.1(12) . . ?
O29 Nd2 O22 135.1(5) . . ?
O25 Nd2 O27 74.0(8) . . ?
O20 Nd2 O27 97.8(12) . . ?
O24 Nd2 O27 79.1(6) . . ?
O23 Nd2 O27 159.1(7) . . ?
O28 Nd2 O27 33.0(11) . . ?
O29 Nd2 O27 91.2(6) . . ?
O22 Nd2 O27 128.7(6) . . ?
O25 Nd2 O26 68.9(10) . . ?
O20 Nd2 O26 119.9(14) . . ?
O24 Nd2 O26 52.6(10) . . ?
O23 Nd2 O26 149.3(10) . . ?
O28 Nd2 O26 59.7(14) . . ?
O29 Nd2 O26 113.2(10) . . ?
O22 Nd2 O26 111.1(9) . . ?
O27 Nd2 O26 26.7(9) . . ?
O25 Nd2 O30 134.7(7) . . ?
O20 Nd2 O30 71.0(11) . . ?
O24 Nd2 O30 73.7(7) . . ?
O23 Nd2 O30 134.4(5) . . ?
O28 Nd2 O30 74.4(12) . . ?
O29 Nd2 O30 127.2(5) . . ?
O22 Nd2 O30 67.3(5) . . ?
O27 Nd2 O30 66.5(7) . . ?
O26 Nd2 O30 65.9(10) . . ?
O25 Nd2 O21 145.0(7) . . ?
O20 Nd2 O21 29.0(10) . . ?
O24 Nd2 O21 130.3(6) . . ?
O23 Nd2 O21 67.5(6) . . ?
O28 Nd2 O21 99.0(12) . . ?
O29 Nd2 O21 77.2(5) . . ?
O22 Nd2 O21 63.6(4) . . ?
O27 Nd2 O21 125.4(7) . . ?
O26 Nd2 O21 142.2(10) . . ?
O30 Nd2 O21 78.8(7) . . ?
O25 Nd2 O31 136.6(17) . . ?
O20 Nd2 O31 73.7(19) . . ?
O24 Nd2 O31 69.8(16) . . ?
O23 Nd2 O31 128.9(16) . . ?
O28 Nd2 O31 81.3(18) . . ?
O29 Nd2 O31 132.9(15) . . ?
O22 Nd2 O31 60.6(15) . . ?
O27 Nd2 O31 72.0(17) . . ?
O26 Nd2 O31 68.6(19) . . ?
O30 Nd2 O31 7.0(17) . . ?
O21 Nd2 O31 78.0(17) . . ?
O3 S1 O2 111.2(4) . . ?
O3 S1 O1 111.5(4) . . ?
O2 S1 O1 113.2(4) . . ?
O3 S1 C1 107.6(3) . . ?
O2 S1 C1 106.1(4) . . ?
O1 S1 C1 106.7(3) . . ?
O5 S2 O6 116.3(5) . . ?
O5 S2 O7 110.1(5) . . ?
O6 S2 O7 110.0(4) . . ?
O5 S2 C10 107.2(4) . . ?
O6 S2 C10 106.9(4) . . ?
O7 S2 C10 105.8(4) . . ?
O9 S3 O10 116.5(6) . . ?
O9 S3 O11 111.0(6) . . ?
O10 S3 O11 107.8(6) . . ?
O9 S3 C17 107.6(4) . . ?
O10 S3 C17 106.8(4) . . ?
O11 S3 C17 106.6(5) . . ?
O15 S4 O13 113.4(4) . . ?
O15 S4 O14 111.6(4) . . ?
O13 S4 O14 110.7(4) . . ?
O15 S4 C24 106.6(4) . . ?
O13 S4 C24 106.2(4) . . ?
O14 S4 C24 108.0(3) . . ?
C31 O17 C30 105.0(15) . . ?
C33 O18 C32 116.5(15) . . ?
O20 O19 O28 110(2) . . ?
O20 O19 Nd1 53.3(15) . . ?
O28 O19 Nd1 62.5(15) . . ?
O20 O19 Nd2 55.3(15) . . ?
O28 O19 Nd2 58.5(15) . . ?
Nd1 O19 Nd2 5.19(11) . . ?
O21 O20 O19 165(3) . . ?
O21 O20 Nd2 94(2) . . ?
O19 O20 Nd2 90.6(19) . . ?
O20 O21 Nd1 53.4(17) . . ?
O20 O21 Nd2 57.4(18) . . ?
Nd1 O21 Nd2 6.64(11) . . ?
Nd1 O22 Nd2 8.64(11) . . ?
Nd2 O23 Nd1 7.56(12) . . ?
Nd2 O24 Nd1 8.33(13) . . ?
Nd2 O25 Nd1 3.80(12) . . ?
O27 O26 Nd2 72(2) . . ?
O27 O26 Nd1 68(2) . . ?
Nd2 O26 Nd1 8.12(16) . . ?
O26 O27 O28 150(3) . . ?
O26 O27 Nd1 85(2) . . ?
O28 O27 Nd1 65.1(19) . . ?
O26 O27 Nd2 82(2) . . ?
O28 O27 Nd2 68.5(19) . . ?
Nd1 O27 Nd2 8.61(12) . . ?
O27 O28 O19 129(3) . . ?
O27 O28 Nd1 81(2) . . ?
O19 O28 Nd1 75.8(17) . . ?
O27 O28 Nd2 79(2) . . ?
O19 O28 Nd2 83.8(18) . . ?
Nd1 O28 Nd2 8.9(2) . . ?
Nd2 O29 Nd1 8.43(11) . . ?
Nd1 O30 Nd2 5.10(13) . . ?
Nd1 O31 Nd2 5.3(3) . . ?
C29 N1 C34 112.0(14) . 3_576 ?
C6 C1 C2 120.6(6) . . ?
C6 C1 S1 119.8(5) . . ?
C2 C1 S1 119.4(5) . . ?
C1 C2 C3 120.4(6) . . ?
C2 C3 C4 117.8(6) . . ?
C2 C3 C7 119.5(6) . . ?
C4 C3 C7 122.6(6) . . ?
O4 C4 C3 118.2(6) . . ?
O4 C4 C5 119.3(5) . . ?
C3 C4 C5 122.5(6) . . ?
C6 C5 C4 117.8(6) . . ?
C6 C5 C28 120.1(6) . . ?
C4 C5 C28 122.1(6) . . ?
C1 C6 C5 120.7(6) . . ?
C3 C7 C8 111.1(5) . . ?
C9 C8 C13 118.8(6) . . ?
C9 C8 C7 120.6(6) . . ?
C13 C8 C7 120.7(6) . . ?
C8 C9 C10 120.7(7) . . ?
C11 C10 C9 120.6(6) . . ?
C11 C10 S2 118.8(6) . . ?
C9 C10 S2 120.6(6) . . ?
C12 C11 C10 120.4(6) . . ?
C11 C12 C13 117.9(6) . . ?
C11 C12 C14 120.7(6) . . ?
C13 C12 C14 121.3(6) . . ?
O8 C13 C8 120.2(6) . . ?
O8 C13 C12 118.1(6) . . ?
C8 C13 C12 121.6(6) . . ?
C12 C14 C15 112.0(5) . . ?
C16 C15 C20 119.1(6) . . ?
C16 C15 C14 118.1(6) . . ?
C20 C15 C14 122.7(6) . . ?
C15 C16 C17 120.2(7) . . ?
C18 C17 C16 119.8(7) . . ?
C18 C17 S3 120.6(6) . . ?
C16 C17 S3 119.6(6) . . ?
C17 C18 C19 122.0(7) . . ?
C18 C19 C20 117.2(6) . . ?
C18 C19 C21 119.8(6) . . ?
C20 C19 C21 123.0(6) . . ?
O12 C20 C15 120.5(6) . . ?
O12 C20 C19 118.0(6) . . ?
C15 C20 C19 121.6(6) . . ?
C19 C21 C22 114.1(5) . . ?
C23 C22 C27 118.5(6) . . ?
C23 C22 C21 120.8(6) . . ?
C27 C22 C21 120.7(6) . . ?
C24 C23 C22 120.5(6) . . ?
C23 C24 C25 120.8(7) . . ?
C23 C24 S4 119.5(5) . . ?
C25 C24 S4 119.7(5) . . ?
C26 C25 C24 120.5(6) . . ?
C25 C26 C27 118.7(6) . . ?
C25 C26 C28 121.2(6) . . ?
C27 C26 C28 120.1(6) . . ?
O16 C27 C26 119.0(6) . . ?
O16 C27 C22 119.9(6) . . ?
C26 C27 C22 121.1(6) . . ?
C5 C28 C26 111.3(5) . . ?
C30 C29 N1 112.7(13) . . ?
C29 C30 O17 108.0(11) . . ?
C32 C31 O17 103.9(12) . . ?
C31 C32 O18 117.7(12) . . ?
O18 C33 C34 116(2) . . ?
C33 C34 N1 108.8(12) . 3_576 ?

loop_
_geom_bond_atom_site_label_1
_geom_bond_atom_site_label_2
_geom_bond_distance
_geom_bond_site_symmetry_2
_geom_bond_publ_flag
Nd1 O28 2.29(4) . ?
Nd1 O30 2.388(17) . ?
Nd1 O22 2.413(8) . ?
Nd1 O31 2.47(7) . ?
Nd1 O21 2.495(15) . ?
Nd1 O27 2.497(15) . ?
Nd1 O24 2.50(2) . ?
Nd1 O19 2.505(13) . ?
Nd1 O29 2.556(10) . ?
Nd1 O23 2.583(15) . ?
Nd1 O25 2.586(14) . ?
Nd1 O26 2.68(4) . ?
Nd2 O25 2.243(15) . ?
Nd2 O20 2.30(4) . ?
Nd2 O24 2.37(2) . ?
Nd2 O23 2.394(15) . ?
Nd2 O28 2.40(4) . ?
Nd2 O29 2.474(10) . ?
Nd2 O22 2.495(9) . ?
Nd2 O27 2.530(16) . ?
Nd2 O26 2.63(4) . ?
Nd2 O30 2.692(19) . ?
Nd2 O21 2.723(15) . ?
Nd2 O31 2.77(8) . ?
S1 O3 1.449(6) . ?
S1 O2 1.453(6) . ?
S1 O1 1.453(6) . ?
S1 C1 1.759(7) . ?
S2 O5 1.425(8) . ?
S2 O6 1.455(7) . ?
S2 O7 1.456(7) . ?
S2 C10 1.760(7) . ?
S3 O9 1.402(9) . ?
S3 O10 1.414(7) . ?
S3 O11 1.466(10) . ?
S3 C17 1.762(7) . ?
S4 O15 1.426(6) . ?
S4 O13 1.445(7) . ?
S4 O14 1.460(6) . ?
S4 C24 1.771(7) . ?
O4 C4 1.382(8) . ?
O8 C13 1.351(8) . ?
O12 C20 1.368(8) . ?
O16 C27 1.351(8) . ?
O17 C31 1.31(2) . ?
O17 C30 1.44(2) . ?
O18 C33 1.231(18) . ?
O18 C32 1.69(2) . ?
O19 O20 1.57(4) . ?
O19 O28 1.72(5) . ?
O20 O21 1.32(4) . ?
O26 O27 1.20(4) . ?
O27 O28 1.41(5) . ?
N1 C29 1.44(2) . ?
N1 C34 1.53(3) 3_576 ?
C1 C6 1.377(10) . ?
C1 C2 1.392(10) . ?
C2 C3 1.393(9) . ?
C3 C4 1.394(9) . ?
C3 C7 1.519(9) . ?
C4 C5 1.400(9) . ?
C5 C6 1.392(9) . ?
C5 C28 1.516(9) . ?
C7 C8 1.520(10) . ?
C8 C9 1.366(10) . ?
C8 C13 1.402(9) . ?
C9 C10 1.396(11) . ?
C10 C11 1.395(10) . ?
C11 C12 1.381(10) . ?
C12 C13 1.422(9) . ?
C12 C14 1.502(9) . ?
C14 C15 1.529(9) . ?
C15 C16 1.385(10) . ?
C15 C20 1.391(10) . ?
C16 C17 1.403(11) . ?
C17 C18 1.365(11) . ?
C18 C19 1.398(10) . ?
C19 C20 1.408(9) . ?
C19 C21 1.515(9) . ?
C21 C22 1.523(9) . ?
C22 C23 1.386(10) . ?
C22 C27 1.407(10) . ?
C23 C24 1.377(10) . ?
C24 C25 1.391(10) . ?
C25 C26 1.375(10) . ?
C26 C27 1.406(10) . ?
C26 C28 1.530(10) . ?
C29 C30 1.43(3) . ?
C31 C32 1.28(3) . ?
C33 C34 1.44(3) . ?
C34 N1 1.53(3) 3_576 ?
